data_7063298
loop_
_publ_author_name
'Buravlev, Alexander A.'
'Makarov, Alexander Yu.'
'Salnikov, Georgy E.'
'Genaev, Alexander M.'
'Bagryanskaya, Irina Yu.'
'Nikulshin, Pavel V.'
'Platonov, Vyacheslav E.'
'Zibarev, Andrey V.'

_publ_section_title
;
 Synthesis, structural peculiarities, and photosensitivity of fluorinated
 dibenzo-1,2,5,6-tetrathiocines
;
_journal_issue 28
_journal_name_full 'New Journal of Chemistry'
_journal_page_first 12807
_journal_page_last 12816
_journal_paper_doi 10.1039/D4NJ02284J
_journal_volume 48
_journal_year 2024
_chemical_formula_moiety 'C23 H14 F8 S2'
_chemical_formula_sum 'C23 H14 F8 S2'
_chemical_formula_weight 506.46
_chemical_name_systematic '(1,1,2,2,3,3,4,7-octafluoro-2,3-dihydro-1H-indene-5,6-diyl) bis(benzylsulfane)'
_space_group_crystal_system triclinic
_space_group_IT_number 2
_space_group_name_Hall '-P 1'
_space_group_name_H-M_alt 'P -1'
_atom_sites_solution_hydrogens geom
_audit_creation_method SHELXL-2018/3
_audit_update_record
;
2024-04-25 deposited with the CCDC.	2024-07-01 downloaded from the CCDC.
;
_cell_angle_alpha 101.990(2)
_cell_angle_beta 101.874(2)
_cell_angle_gamma 93.494(2)
_cell_formula_units_Z 2
_cell_length_a 9.0063(5)
_cell_length_b 9.1070(5)
_cell_length_c 13.7547(7)
_cell_measurement_reflns_used 4717
_cell_measurement_temperature 200(2)
_cell_measurement_theta_max 26.03
_cell_measurement_theta_min 2.49
_cell_volume 1073.59(10)
_computing_cell_refinement 'Bruker SAINT'
_computing_data_collection 'Bruker APEX2'
_computing_data_reduction 'Bruker SAINT'
_computing_molecular_graphics 'Bruker SHELXTL'
_computing_publication_material 'Bruker SHELXTL'
_computing_structure_refinement 'SHELXL-2018/3 (Sheldrick, 2018)'
_computing_structure_solution 'SHELXT 2014/5 (Sheldrick, 2014)'
_diffrn_ambient_temperature 200(2)
_diffrn_measured_fraction_theta_full 0.996
_diffrn_measured_fraction_theta_max 0.982
_diffrn_measurement_device_type 'Bruker APEX-II CCD'
_diffrn_measurement_method '\f and \w scans'
_diffrn_radiation_type MoK\a
_diffrn_radiation_wavelength 0.71073
_diffrn_reflns_av_R_equivalents 0.0475
_diffrn_reflns_av_unetI/netI 0.0465
_diffrn_reflns_Laue_measured_fraction_full 0.996
_diffrn_reflns_Laue_measured_fraction_max 0.982
_diffrn_reflns_limit_h_max 10
_diffrn_reflns_limit_h_min -11
_diffrn_reflns_limit_k_max 11
_diffrn_reflns_limit_k_min -11
_diffrn_reflns_limit_l_max 17
_diffrn_reflns_limit_l_min -16
_diffrn_reflns_number 11516
_diffrn_reflns_point_group_measured_fraction_full 0.996
_diffrn_reflns_point_group_measured_fraction_max 0.982
_diffrn_reflns_theta_full 25.242
_diffrn_reflns_theta_max 26.197
_diffrn_reflns_theta_min 3.052
_diffrn_source 'sealed tube'
_exptl_absorpt_coefficient_mu 0.326
_exptl_absorpt_correction_T_max 0.7453
_exptl_absorpt_correction_T_min 0.6821
_exptl_absorpt_correction_type multi-scan
_exptl_absorpt_process_details SADABS
_exptl_crystal_colour colourless
_exptl_crystal_density_diffrn 1.567
_exptl_crystal_density_method 'not measured'
_exptl_crystal_description needle
_exptl_crystal_F_000 512
_exptl_crystal_size_max 0.800
_exptl_crystal_size_mid 0.500
_exptl_crystal_size_min 0.400
_refine_diff_density_max 0.357
_refine_diff_density_min -0.243
_refine_diff_density_rms 0.060
_refine_ls_extinction_method none
_refine_ls_goodness_of_fit_ref 1.020
_refine_ls_hydrogen_treatment constr
_refine_ls_matrix_type full
_refine_ls_number_parameters 298
_refine_ls_number_reflns 4246
_refine_ls_number_restraints 0
_refine_ls_restrained_S_all 1.020
_refine_ls_R_factor_all 0.0618
_refine_ls_R_factor_gt 0.0476
_refine_ls_shift/su_max 0.004
_refine_ls_shift/su_mean 0.001
_refine_ls_structure_factor_coef Fsqd
_refine_ls_weighting_details 'w=1/[\s^2^(Fo^2^)+(0.0673P)^2^+0.5881P] where P=(Fo^2^+2Fc^2^)/3'
_refine_ls_weighting_scheme calc
_refine_ls_wR_factor_gt 0.1257
_refine_ls_wR_factor_ref 0.1372
_reflns_Friedel_coverage 0.000
_reflns_number_gt 3359
_reflns_number_total 4246
_reflns_threshold_expression 'I > 2\s(I)'
_cod_data_source_file d4nj02284j2.cif
_cod_data_source_block 7_2s1516
_cod_depositor_comments 'Adding full bibliography for 7063295--7063298.cif.'
_cod_database_code 7063298
_shelx_shelxl_version_number 2018/3
_shelx_space_group_comment
;
The symmetry employed for this shelxl refinement is uniquely defined
by the following loop, which should always be used as a source of
symmetry information in preference to the above space-group names.
They are only intended as comments.
;
_shelx_estimated_absorpt_t_min 0.781
_shelx_estimated_absorpt_t_max 0.881

loop_
_space_group_symop_operation_xyz
'x, y, z'
'-x, -y, -z'

loop_
_atom_site_label
_atom_site_type_symbol
_atom_site_fract_x
_atom_site_fract_y
_atom_site_fract_z
_atom_site_U_iso_or_equiv
_atom_site_adp_type
_atom_site_occupancy
_atom_site_site_symmetry_order
_atom_site_calc_flag
_atom_site_refinement_flags_posn
_atom_site_refinement_flags_adp
_atom_site_refinement_flags_occupancy
_atom_site_disorder_assembly
_atom_site_disorder_group
S1 S 0.48373(7) 0.60768(7) 0.24713(5) 0.04097(19) Uani 1 1 d . . . . .
S2 S 0.60984(7) 0.38617(8) 0.07540(5) 0.0450(2) Uani 1 1 d . . . . .
F1 F 0.61242(18) 0.56687(16) 0.45391(11) 0.0486(4) Uani 1 1 d . . . . .
F2 F 0.82443(19) 0.18462(17) 0.16638(11) 0.0518(4) Uani 1 1 d . . . . .
F3 F 1.06332(17) 0.2011(2) 0.37149(14) 0.0622(5) Uani 1 1 d . . . . .
F4 F 0.8758(2) 0.02745(16) 0.34018(13) 0.0584(4) Uani 1 1 d . . . . .
F7 F 0.7003(2) 0.3028(2) 0.55425(13) 0.0713(6) Uani 1 1 d . . . . .
F8 F 0.9003(2) 0.46348(19) 0.57972(12) 0.0713(6) Uani 1 1 d . . . . .
F5 F 0.8542(3) 0.0902(2) 0.52115(16) 0.0838(6) Uani 1 1 d . . . . .
C23 C 0.8319(3) 0.6831(3) 0.0323(2) 0.0542(7) Uani 1 1 d . . . . .
H23A H 0.750235 0.667412 -0.026051 0.065 Uiso 1 1 calc R U . . .
C6 C 0.9152(3) 0.2111(3) 0.49720(19) 0.0434(6) Uani 1 1 d . . . . .
C17 C 0.7872(3) 0.4098(3) 0.03159(18) 0.0457(6) Uani 1 1 d . . . . .
H17A H 0.853688 0.333076 0.050883 0.055 Uiso 1 1 calc R U . . .
H17B H 0.762639 0.392143 -0.043722 0.055 Uiso 1 1 calc R U . . .
C12 C 0.4752(4) 0.9921(4) 0.3355(2) 0.0622(8) Uani 1 1 d . . . . .
H12A H 0.497406 0.967160 0.400262 0.075 Uiso 1 1 calc R U . . .
C19 C 0.9929(3) 0.5894(4) 0.1603(2) 0.0571(8) Uani 1 1 d . . . . .
H19A H 1.024021 0.508664 0.190976 0.069 Uiso 1 1 calc R U . . .
C16 C 0.4853(4) 0.9446(3) 0.1626(3) 0.0613(8) Uani 1 1 d . . . . .
H16A H 0.515663 0.886068 0.105714 0.074 Uiso 1 1 calc R U . . .
C22 C 0.9088(4) 0.8254(4) 0.0723(3) 0.0730(10) Uani 1 1 d . . . . .
H22A H 0.880068 0.906681 0.041571 0.088 Uiso 1 1 calc R U . . .
C20 C 1.0686(4) 0.7334(5) 0.2001(2) 0.0742(11) Uani 1 1 d . . . . .
H20A H 1.150631 0.751019 0.258417 0.089 Uiso 1 1 calc R U . . .
C21 C 1.0263(4) 0.8494(5) 0.1562(3) 0.0784(11) Uani 1 1 d . . . . .
H21A H 1.078606 0.947738 0.184083 0.094 Uiso 1 1 calc R U . . .
C13 C 0.3953(4) 1.1154(4) 0.3220(4) 0.0852(13) Uani 1 1 d . . . . .
H13A H 0.364600 1.175957 0.377964 0.102 Uiso 1 1 calc R U . . .
C14 C 0.3614(4) 1.1490(4) 0.2285(5) 0.0895(15) Uani 1 1 d . . . . .
H14A H 0.305925 1.232273 0.218878 0.107 Uiso 1 1 calc R U . . .
C15 C 0.4060(4) 1.0651(5) 0.1507(3) 0.0812(12) Uani 1 1 d . . . . .
H15A H 0.382367 1.089427 0.085684 0.097 Uiso 1 1 calc R U . . .
C10 C 0.6129(4) 0.7762(3) 0.2669(4) 0.0787(11) Uani 1 1 d . . . . .
H10A H 0.679675 0.797299 0.336161 0.094 Uiso 1 1 calc R U . . .
H10B H 0.678219 0.761656 0.216683 0.094 Uiso 1 1 calc R U . . .
F6 F 1.0552(2) 0.2485(3) 0.55552(15) 0.0879(7) Uani 1 1 d . . . . .
C9 C 0.6635(3) 0.4738(2) 0.38123(16) 0.0319(5) Uani 1 1 d . . . . .
C1 C 0.6181(2) 0.4820(2) 0.27975(17) 0.0304(5) Uani 1 1 d . . . . .
C8 C 0.7602(3) 0.3713(2) 0.40949(16) 0.0312(5) Uani 1 1 d . . . . .
C2 C 0.6749(3) 0.3846(2) 0.20506(16) 0.0319(5) Uani 1 1 d . . . . .
C3 C 0.7722(3) 0.2826(2) 0.23590(17) 0.0343(5) Uani 1 1 d . . . . .
C4 C 0.8154(2) 0.2759(2) 0.33708(17) 0.0311(5) Uani 1 1 d . . . . .
C18 C 0.8714(3) 0.5625(3) 0.07540(17) 0.0391(5) Uani 1 1 d . . . . .
C11 C 0.5215(3) 0.9069(3) 0.2548(2) 0.0445(6) Uani 1 1 d . . . . .
C7 C 0.8159(3) 0.3429(3) 0.51362(17) 0.0406(6) Uani 1 1 d . . . . .
C5 C 0.9195(3) 0.1747(3) 0.38273(19) 0.0390(5) Uani 1 1 d . . . . .

loop_
_atom_site_aniso_label
_atom_site_aniso_U_11
_atom_site_aniso_U_22
_atom_site_aniso_U_33
_atom_site_aniso_U_23
_atom_site_aniso_U_13
_atom_site_aniso_U_12
S1 0.0335(3) 0.0355(3) 0.0544(4) 0.0170(3) 0.0026(3) 0.0083(2)
S2 0.0452(4) 0.0573(4) 0.0319(3) 0.0165(3) 0.0025(3) -0.0011(3)
F1 0.0585(9) 0.0484(9) 0.0427(8) 0.0089(7) 0.0167(7) 0.0225(7)
F2 0.0706(11) 0.0485(9) 0.0424(8) 0.0072(7) 0.0241(7) 0.0254(8)
F3 0.0382(9) 0.0762(12) 0.0869(12) 0.0364(10) 0.0235(8) 0.0237(8)
F4 0.0742(11) 0.0306(8) 0.0648(10) 0.0098(7) 0.0009(8) 0.0149(7)
F7 0.0676(11) 0.1133(15) 0.0613(10) 0.0531(11) 0.0360(9) 0.0383(11)
F8 0.1042(15) 0.0498(10) 0.0412(9) 0.0011(7) -0.0174(9) 0.0112(9)
F5 0.1345(18) 0.0537(11) 0.0922(14) 0.0425(10) 0.0600(13) 0.0251(11)
C23 0.0382(15) 0.0519(16) 0.0694(19) 0.0125(14) 0.0058(13) 0.0065(12)
C6 0.0424(14) 0.0442(14) 0.0453(14) 0.0198(11) 0.0018(11) 0.0104(11)
C17 0.0609(17) 0.0485(15) 0.0325(12) 0.0096(11) 0.0208(12) 0.0063(12)
C12 0.0562(18) 0.067(2) 0.0586(18) 0.0092(15) 0.0088(15) 0.0004(15)
C19 0.0448(16) 0.092(2) 0.0358(14) 0.0147(14) 0.0123(12) 0.0061(15)
C16 0.0607(19) 0.0545(18) 0.0667(19) 0.0097(15) 0.0180(15) -0.0082(15)
C22 0.060(2) 0.0469(18) 0.110(3) 0.0068(18) 0.026(2) 0.0049(15)
C20 0.0433(17) 0.120(3) 0.0430(17) -0.0107(19) 0.0106(13) -0.0176(19)
C21 0.057(2) 0.078(2) 0.084(3) -0.026(2) 0.0312(19) -0.0201(18)
C13 0.0479(19) 0.059(2) 0.129(4) -0.031(2) 0.031(2) -0.0001(16)
C14 0.0386(18) 0.0401(18) 0.186(5) 0.040(3) 0.002(2) 0.0032(14)
C15 0.064(2) 0.076(3) 0.111(3) 0.063(2) -0.003(2) -0.0074(19)
C10 0.0474(17) 0.0361(16) 0.153(4) 0.0323(19) 0.012(2) 0.0066(13)
F6 0.0541(11) 0.1226(18) 0.0652(12) -0.0016(11) -0.0195(9) 0.0324(11)
C9 0.0333(12) 0.0287(11) 0.0347(12) 0.0056(9) 0.0106(9) 0.0069(9)
C1 0.0274(11) 0.0276(11) 0.0381(12) 0.0127(9) 0.0063(9) 0.0032(9)
C8 0.0337(12) 0.0307(11) 0.0302(11) 0.0094(9) 0.0065(9) 0.0042(9)
C2 0.0331(12) 0.0326(12) 0.0300(11) 0.0106(9) 0.0052(9) -0.0011(9)
C3 0.0390(13) 0.0303(11) 0.0352(12) 0.0047(9) 0.0140(10) 0.0055(10)
C4 0.0295(11) 0.0282(11) 0.0371(12) 0.0092(9) 0.0088(9) 0.0049(9)
C18 0.0349(13) 0.0525(15) 0.0297(11) 0.0029(10) 0.0131(10) 0.0058(11)
C11 0.0345(13) 0.0298(12) 0.0665(17) 0.0104(12) 0.0058(12) 0.0023(10)
C7 0.0450(14) 0.0444(14) 0.0319(12) 0.0097(10) 0.0053(10) 0.0081(11)
C5 0.0356(13) 0.0331(12) 0.0496(14) 0.0123(10) 0.0079(10) 0.0094(10)

loop_
_atom_type_symbol
_atom_type_description
_atom_type_scat_dispersion_real
_atom_type_scat_dispersion_imag
_atom_type_scat_source
C C 0.0033 0.0016 'International Tables Vol C Tables 4.2.6.8 and 6.1.1.4'
H H 0.0000 0.0000 'International Tables Vol C Tables 4.2.6.8 and 6.1.1.4'
F F 0.0171 0.0103 'International Tables Vol C Tables 4.2.6.8 and 6.1.1.4'
S S 0.1246 0.1234 'International Tables Vol C Tables 4.2.6.8 and 6.1.1.4'

loop_
_geom_angle_atom_site_label_1
_geom_angle_atom_site_label_2
_geom_angle_atom_site_label_3
_geom_angle
_geom_angle_site_symmetry_1
_geom_angle_site_symmetry_3
_geom_angle_publ_flag
C1 S1 C10 99.22(12) . . ?
C2 S2 C17 103.28(11) . . ?
C22 C23 C18 121.3(3) . . ?
F6 C6 F5 107.9(2) . . ?
F6 C6 C7 111.0(2) . . ?
F5 C6 C7 110.4(2) . . ?
F6 C6 C5 110.9(2) . . ?
F5 C6 C5 109.9(2) . . ?
C7 C6 C5 106.78(18) . . ?
C18 C17 S2 112.55(17) . . ?
C11 C12 C13 119.7(3) . . ?
C20 C19 C18 120.3(3) . . ?
C11 C16 C15 121.0(3) . . ?
C21 C22 C23 119.9(3) . . ?
C21 C20 C19 120.4(3) . . ?
C20 C21 C22 120.3(3) . . ?
C14 C13 C12 119.9(3) . . ?
C15 C14 C13 119.9(3) . . ?
C14 C15 C16 121.1(4) . . ?
C11 C10 S1 109.1(2) . . ?
F1 C9 C8 118.77(19) . . ?
F1 C9 C1 120.08(18) . . ?
C8 C9 C1 121.2(2) . . ?
C9 C1 C2 119.02(19) . . ?
C9 C1 S1 119.02(17) . . ?
C2 C1 S1 121.90(16) . . ?
C4 C8 C9 120.04(19) . . ?
C4 C8 C7 111.58(19) . . ?
C9 C8 C7 128.4(2) . . ?
C3 C2 C1 118.47(19) . . ?
C3 C2 S2 121.89(17) . . ?
C1 C2 S2 119.47(16) . . ?
F2 C3 C4 118.35(19) . . ?
F2 C3 C2 120.1(2) . . ?
C4 C3 C2 121.6(2) . . ?
C8 C4 C3 119.74(19) . . ?
C8 C4 C5 112.02(19) . . ?
C3 C4 C5 128.2(2) . . ?
C23 C18 C19 117.7(3) . . ?
C23 C18 C17 120.7(2) . . ?
C19 C18 C17 121.6(3) . . ?
C16 C11 C12 118.5(3) . . ?
C16 C11 C10 120.1(3) . . ?
C12 C11 C10 121.4(3) . . ?
F7 C7 F8 107.7(2) . . ?
F7 C7 C8 112.0(2) . . ?
F8 C7 C8 112.9(2) . . ?
F7 C7 C6 109.8(2) . . ?
F8 C7 C6 109.7(2) . . ?
C8 C7 C6 104.76(19) . . ?
F4 C5 F3 106.00(19) . . ?
F4 C5 C4 112.9(2) . . ?
F3 C5 C4 112.05(19) . . ?
F4 C5 C6 110.94(19) . . ?
F3 C5 C6 110.4(2) . . ?
C4 C5 C6 104.68(18) . . ?

loop_
_geom_bond_atom_site_label_1
_geom_bond_atom_site_label_2
_geom_bond_distance
_geom_bond_site_symmetry_2
_geom_bond_publ_flag
S1 C1 1.770(2) . ?
S1 C10 1.806(3) . ?
S2 C2 1.762(2) . ?
S2 C17 1.835(3) . ?
F1 C9 1.347(2) . ?
F2 C3 1.347(3) . ?
F3 C5 1.349(3) . ?
F4 C5 1.345(3) . ?
F7 C7 1.345(3) . ?
F8 C7 1.345(3) . ?
F5 C6 1.332(3) . ?
C23 C22 1.378(4) . ?
C23 C18 1.384(4) . ?
C6 F6 1.329(3) . ?
C6 C7 1.547(3) . ?
C6 C5 1.549(4) . ?
C17 C18 1.486(4) . ?
C12 C11 1.371(4) . ?
C12 C13 1.394(5) . ?
C19 C20 1.387(5) . ?
C19 C18 1.394(4) . ?
C16 C11 1.363(4) . ?
C16 C15 1.365(5) . ?
C22 C21 1.365(5) . ?
C20 C21 1.358(6) . ?
C13 C14 1.362(6) . ?
C14 C15 1.329(6) . ?
C10 C11 1.506(4) . ?
C9 C8 1.376(3) . ?
C9 C1 1.391(3) . ?
C1 C2 1.413(3) . ?
C8 C4 1.375(3) . ?
C8 C7 1.498(3) . ?
C2 C3 1.386(3) . ?
C3 C4 1.381(3) . ?
C4 C5 1.492(3) . ?
